data_1535960
loop_
_publ_author_name
'Efremov, V.A.'
'Trunov, V.K.'
'Velikodnyi, Yu.A.'

_publ_section_title
;
 Structure of alpha-Rb In (W O4)2
;
_journal_name_full 'Zhurnal Strukturnoi Khimii (Issue-No. from 1981)'
_journal_page_first 731
_journal_page_last 732
_journal_volume 12
_journal_year 1971
_chemical_formula_sum 'In O8 Rb W2'
_chemical_name_systematic 'Rb In (W O4)2'
_space_group_IT_number 164
_symmetry_space_group_name_Hall '-P 3 2"'
_symmetry_space_group_name_H-M 'P -3 m 1'
_cell_angle_alpha 90
_cell_angle_beta 90
_cell_angle_gamma 120
_cell_formula_units_Z 1
_cell_length_a 5.84
_cell_length_b 5.84
_cell_length_c 7.598
_cell_volume 224.417
_citation_journal_id_ASTM ZSTKAI
_cod_data_source_file Efremov_ZSTKAI_1971_325.cif
_cod_data_source_block In1O8Rb1W2
_cod_original_cell_volume 224.4169
_cod_original_formula_sum 'In1 O8 Rb1 W2'
_cod_database_code 1535960

loop_
_symmetry_equiv_pos_as_xyz
x,y,z
-y,x-y,z
-x+y,-x,z
y,x,-z
-x,-x+y,-z
x-y,-y,-z
-x,-y,-z
y,-x+y,-z
x-y,x,-z
-y,-x,z
x,x-y,z
-x+y,y,z

loop_
_atom_site_label
_atom_site_type_symbol
_atom_site_fract_x
_atom_site_fract_y
_atom_site_fract_z
_atom_site_occupancy
_atom_site_U_iso_or_equiv
O1 O-2 0.3333 0.6667 0.5 1 0.0
In1 In+3 0 0 0 1 0.0
W1 W+6 0.3333 0.6667 0.244 1 0.0
O2 O-2 0.16 0.84 0.19 1 0.0
Rb1 Rb+1 0 0 0.5 1 0.0
